data_2023377
loop_
_publ_author_name
'Upmann, Daniel'
'Jones, Peter G.'

_publ_section_title
;
 Crystal structures of six complexes of phosphane chalcogenides R 1 R 2 R
 3PE (R = tert-butyl or isopropyl, E = S or Se) with the metal halides MX
 2 (M = Pd or Pt, X = Cl or Br), two halochalcogenylphosphonium
 derivatives ( t Bu2 iPrPEBr)2[Pd2Br6] and one hydrolysis product
;
_journal_coeditor_code YZ2063
_journal_issue 3
_journal_name_full 'Acta Crystallographica Section E Crystallographic Communications'
_journal_paper_doi 10.1107/S2056989025000805
_journal_volume 81
_journal_year 2025
_chemical_formula_iupac '[Pd Cl2 (C10 H23 P1 S1)2]'
_chemical_formula_moiety 'C20 H46 Cl4 P2 Pd2 S2'
_chemical_formula_sum 'C20 H46 Cl4 P2 Pd2 S2'
_chemical_formula_weight 767.23
_chemical_name_systematic
;
Di-\m-chlorido-bis[(<i>tert</i>-butyldiisopropylphosphine
sulfide-\k<i>S</i>)chloridopalladium(II)]
;
_space_group_crystal_system triclinic
_space_group_IT_number 2
_space_group_name_Hall '-P 1'
_space_group_name_H-M_alt 'P -1'
_atom_sites_solution_hydrogens geom
_atom_sites_solution_primary direct
_atom_sites_solution_secondary difmap
_audit_creation_method SHELXL2019/3
_cell_angle_alpha 88.930(6)
_cell_angle_beta 78.488(6)
_cell_angle_gamma 79.804(7)
_cell_formula_units_Z 1
_cell_length_a 6.9753(4)
_cell_length_b 8.7642(5)
_cell_length_c 13.0718(7)
_cell_measurement_reflns_used 13225
_cell_measurement_temperature 100(2)
_cell_measurement_theta_max 30.7647
_cell_measurement_theta_min 2.3567
_cell_volume 770.56(8)
_computing_cell_refinement
;
CrysAlisPro, Version 1.171.35.11 (Rigaku OD, 2012)
;
_computing_data_collection
;
CrysAlisPro, Version 1.171.35.11 (Rigaku OD, 2012)
;
_computing_data_reduction
;
CrysAlisPro, Version 1.171.35.11 (Rigaku OD, 2012)
;
_computing_molecular_graphics
;
Bruker XP, Version 5.1 (Bruker, 1998)
;
_computing_publication_material
;
publCIF (Westrip, 2010)
;
_computing_structure_refinement
;
<i>SHELXL2019/3</i> (Sheldrick, 2015)
;
_computing_structure_solution
;
SHELXS-97 (Sheldrick, 2008)
;
_diffrn_ambient_temperature 100(2)
_diffrn_detector_area_resol_mean 16.1419
_diffrn_measured_fraction_theta_full 0.986
_diffrn_measured_fraction_theta_max 0.940
_diffrn_measurement_device_type 'Oxford Diffraction Xcalibur, Eos'
_diffrn_measurement_method '\w scans'
_diffrn_radiation_monochromator graphite
_diffrn_radiation_type MoK\a
_diffrn_radiation_wavelength 0.71073
_diffrn_reflns_av_R_equivalents 0.0523
_diffrn_reflns_av_unetI/netI 0.0325
_diffrn_reflns_limit_h_max 10
_diffrn_reflns_limit_h_min -9
_diffrn_reflns_limit_k_max 12
_diffrn_reflns_limit_k_min -12
_diffrn_reflns_limit_l_max 18
_diffrn_reflns_limit_l_min -18
_diffrn_reflns_number 48215
_diffrn_reflns_theta_full 30.000
_diffrn_reflns_theta_max 30.833
_diffrn_reflns_theta_min 2.361
_diffrn_source 'fine-focus sealed tube'
_exptl_absorpt_coefficient_mu 1.762
_exptl_absorpt_correction_T_max 0.9656
_exptl_absorpt_correction_T_min 0.7539
_exptl_absorpt_correction_type multi-scan
_exptl_absorpt_process_details
;
(CrysAlisPro; Rigaku OD, 2012)
;
_exptl_crystal_colour 'dichroic yellow orange'
_exptl_crystal_density_diffrn 1.653
_exptl_crystal_density_method 'not measured'
_exptl_crystal_description plate
_exptl_crystal_F_000 388
_exptl_crystal_size_max 0.17
_exptl_crystal_size_mid 0.06
_exptl_crystal_size_min 0.02
_refine_diff_density_max 1.285
_refine_diff_density_min -0.579
_refine_ls_extinction_method none
_refine_ls_goodness_of_fit_ref 1.051
_refine_ls_hydrogen_treatment constr
_refine_ls_matrix_type full
_refine_ls_number_parameters 143
_refine_ls_number_reflns 4550
_refine_ls_number_restraints 0
_refine_ls_restrained_S_all 1.051
_refine_ls_R_factor_all 0.0386
_refine_ls_R_factor_gt 0.0286
_refine_ls_shift/su_max 0.001
_refine_ls_shift/su_mean 0.000
_refine_ls_structure_factor_coef Fsqd
_refine_ls_weighting_details 'w=1/[\s^2^(Fo^2^)+(0.0220P)^2^+0.6436P] where P=(Fo^2^+2Fc^2^)/3'
_refine_ls_weighting_scheme calc
_refine_ls_wR_factor_gt 0.0557
_refine_ls_wR_factor_ref 0.0589
_reflns_number_gt 3905
_reflns_number_total 4550
_reflns_threshold_expression 'I > 2\s(I)'
_cod_data_source_file yz2063.cif
_cod_data_source_block 6
_cod_database_code 2023377
_shelx_space_group_comment
;
The symmetry employed for this shelxl refinement is uniquely defined
by the following loop, which should always be used as a source of
symmetry information in preference to the above space-group names.
They are only intended as comments.
;
_shelx_estimated_absorpt_t_min 0.754
_shelx_estimated_absorpt_t_max 0.966

loop_
_space_group_symop_operation_xyz
'x, y, z'
'-x, -y, -z'

loop_
_atom_site_type_symbol
_atom_site_label
_atom_site_fract_x
_atom_site_fract_y
_atom_site_fract_z
_atom_site_U_iso_or_equiv
_atom_site_adp_type
_atom_site_calc_flag
_atom_site_occupancy
_atom_site_disorder_assembly
_atom_site_disorder_group
Pd Pd1 0.51394(2) 0.06683(2) 0.37430(2) 0.01336(5) Uani d 1 . .
Cl Cl1 0.65368(8) -0.04335(6) 0.21405(4) 0.02082(12) Uani d 1 . .
Cl Cl2 0.39202(8) 0.16888(6) 0.54318(4) 0.01794(11) Uani d 1 . .
S S1 0.42186(8) 0.30672(6) 0.30898(4) 0.01541(11) Uani d 1 . .
P P1 0.18827(8) 0.29587(6) 0.23938(4) 0.01113(10) Uani d 1 . .
C C1 0.0763(3) 0.5020(2) 0.22052(17) 0.0176(4) Uani d 1 . .
C C2 -0.0026(3) 0.1987(2) 0.31853(16) 0.0139(4) Uani d 1 . .
H H2 -0.117975 0.212802 0.282397 0.017 Uiso calc 1 . .
C C3 0.2721(3) 0.1824(3) 0.11670(16) 0.0165(4) Uani d 1 . .
H H3 0.319466 0.074571 0.138464 0.020 Uiso calc 1 . .
C C11 0.1990(4) 0.5677(3) 0.12441(19) 0.0261(5) Uani d 1 . .
H H11A 0.150739 0.679261 0.120726 0.039 Uiso calc 1 . .
H H11B 0.185254 0.515820 0.061147 0.039 Uiso calc 1 . .
H H11C 0.339152 0.549753 0.130053 0.039 Uiso calc 1 . .
C C12 0.0766(4) 0.6024(3) 0.31521(19) 0.0246(5) Uani d 1 . .
H H12A 0.213851 0.608368 0.319203 0.037 Uiso calc 1 . .
H H12B 0.012994 0.556072 0.379020 0.037 Uiso calc 1 . .
H H12C 0.003033 0.706862 0.307981 0.037 Uiso calc 1 . .
C C13 -0.1395(3) 0.5133(3) 0.2055(2) 0.0241(5) Uani d 1 . .
H H13A -0.220896 0.480355 0.269184 0.036 Uiso calc 1 . .
H H13B -0.141633 0.446013 0.146814 0.036 Uiso calc 1 . .
H H13C -0.192987 0.620778 0.190777 0.036 Uiso calc 1 . .
C C21 -0.0800(3) 0.2700(3) 0.42818(17) 0.0210(5) Uani d 1 . .
H H21A -0.172218 0.208534 0.468672 0.032 Uiso calc 1 . .
H H21B -0.149281 0.376538 0.423102 0.032 Uiso calc 1 . .
H H21C 0.031967 0.270646 0.462986 0.032 Uiso calc 1 . .
C C22 0.0679(3) 0.0233(3) 0.32575(19) 0.0204(5) Uani d 1 . .
H H22A 0.180471 0.004640 0.361567 0.031 Uiso calc 1 . .
H H22B 0.109462 -0.022640 0.255299 0.031 Uiso calc 1 . .
H H22C -0.041055 -0.023900 0.364992 0.031 Uiso calc 1 . .
C C31 0.4524(4) 0.2273(3) 0.04244(17) 0.0232(5) Uani d 1 . .
H H31A 0.517504 0.140119 -0.005206 0.035 Uiso calc 1 . .
H H31B 0.546491 0.253151 0.083088 0.035 Uiso calc 1 . .
H H31C 0.408421 0.317434 0.002014 0.035 Uiso calc 1 . .
C C32 0.1047(4) 0.1677(3) 0.05945(18) 0.0245(5) Uani d 1 . .
H H32A 0.058487 0.268083 0.030222 0.037 Uiso calc 1 . .
H H32B -0.005830 0.135317 0.108573 0.037 Uiso calc 1 . .
H H32C 0.154396 0.090228 0.002903 0.037 Uiso calc 1 . .

loop_
_atom_site_aniso_label
_atom_site_aniso_U_11
_atom_site_aniso_U_22
_atom_site_aniso_U_33
_atom_site_aniso_U_12
_atom_site_aniso_U_13
_atom_site_aniso_U_23
Pd1 0.01149(8) 0.01694(8) 0.01083(8) -0.00036(6) -0.00233(6) 0.00143(6)
Cl1 0.0223(3) 0.0237(3) 0.0129(2) 0.0047(2) -0.0027(2) -0.0012(2)
Cl2 0.0195(3) 0.0189(2) 0.0127(2) 0.0027(2) -0.00211(19) 0.00072(19)
S1 0.0153(2) 0.0168(2) 0.0159(2) -0.00509(19) -0.0054(2) 0.00214(19)
P1 0.0129(2) 0.0110(2) 0.0095(2) -0.00207(19) -0.00224(19) 0.00125(18)
C1 0.0202(11) 0.0124(9) 0.0198(11) -0.0021(8) -0.0039(9) 0.0026(8)
C2 0.0140(9) 0.0145(9) 0.0138(9) -0.0047(8) -0.0027(8) 0.0035(7)
C3 0.0194(10) 0.0164(10) 0.0126(9) -0.0011(8) -0.0021(8) -0.0016(8)
C11 0.0326(13) 0.0190(11) 0.0254(12) -0.0050(10) -0.0032(10) 0.0121(9)
C12 0.0314(13) 0.0139(10) 0.0273(12) -0.0015(9) -0.0046(10) -0.0050(9)
C13 0.0214(11) 0.0178(11) 0.0334(13) 0.0005(9) -0.0101(10) 0.0029(10)
C21 0.0189(11) 0.0273(12) 0.0162(10) -0.0076(9) 0.0010(9) 0.0007(9)
C22 0.0210(11) 0.0157(10) 0.0264(12) -0.0062(9) -0.0076(9) 0.0070(9)
C31 0.0250(12) 0.0272(12) 0.0140(10) -0.0026(10) 0.0021(9) 0.0013(9)
C32 0.0259(12) 0.0311(13) 0.0176(11) -0.0040(10) -0.0073(9) -0.0046(9)

loop_
_atom_type_symbol
_atom_type_description
_atom_type_scat_dispersion_real
_atom_type_scat_dispersion_imag
_atom_type_scat_source
C C 0.0033 0.0016 'International Tables Vol C Tables 4.2.6.8 and 6.1.1.4'
H H 0.0000 0.0000 'International Tables Vol C Tables 4.2.6.8 and 6.1.1.4'
P P 0.1023 0.0942 'International Tables Vol C Tables 4.2.6.8 and 6.1.1.4'
S S 0.1246 0.1234 'International Tables Vol C Tables 4.2.6.8 and 6.1.1.4'
Cl Cl 0.1484 0.1585 'International Tables Vol C Tables 4.2.6.8 and 6.1.1.4'
Pd Pd -0.9988 1.0072 'International Tables Vol C Tables 4.2.6.8 and 6.1.1.4'

loop_
_geom_angle_atom_site_label_1
_geom_angle_atom_site_label_2
_geom_angle_atom_site_label_3
_geom_angle_site_symmetry_1
_geom_angle_site_symmetry_3
_geom_angle
_geom_angle_publ_flag
Cl1 Pd1 S1 . . 93.95(2) y
Cl1 Pd1 Cl2 . . 175.53(2) y
S1 Pd1 Cl2 . . 89.38(2) y
Cl1 Pd1 Cl2 . 2_656 91.03(2) y
S1 Pd1 Cl2 . 2_656 174.586(19) y
Cl2 Pd1 Cl2 . 2_656 85.54(2) y
Pd1 Cl2 Pd1 . 2_656 94.46(2) y
P1 S1 Pd1 . . 107.34(3) y
C3 P1 C2 . . 105.26(10) ?
C3 P1 C1 . . 113.34(10) ?
C2 P1 C1 . . 108.97(10) ?
C3 P1 S1 . . 110.54(7) y
C2 P1 S1 . . 113.53(7) y
C1 P1 S1 . . 105.38(8) y
C12 C1 C11 . . 107.57(19) ?
C12 C1 C13 . . 108.94(19) ?
C11 C1 C13 . . 109.29(19) ?
C12 C1 P1 . . 110.55(15) ?
C11 C1 P1 . . 110.01(15) ?
C13 C1 P1 . . 110.41(15) ?
C21 C2 C22 . . 109.89(18) ?
C21 C2 P1 . . 112.98(15) ?
C22 C2 P1 . . 112.56(15) ?
C21 C2 H2 . . 107.0 ?
C22 C2 H2 . . 107.0 ?
P1 C2 H2 . . 107.0 ?
C32 C3 C31 . . 111.67(18) ?
C32 C3 P1 . . 113.93(15) ?
C31 C3 P1 . . 115.39(16) ?
C32 C3 H3 . . 104.9 ?
C31 C3 H3 . . 104.9 ?
P1 C3 H3 . . 104.9 ?
C1 C11 H11A . . 109.5 ?
C1 C11 H11B . . 109.5 ?
H11A C11 H11B . . 109.5 ?
C1 C11 H11C . . 109.5 ?
H11A C11 H11C . . 109.5 ?
H11B C11 H11C . . 109.5 ?
C1 C12 H12A . . 109.5 ?
C1 C12 H12B . . 109.5 ?
H12A C12 H12B . . 109.5 ?
C1 C12 H12C . . 109.5 ?
H12A C12 H12C . . 109.5 ?
H12B C12 H12C . . 109.5 ?
C1 C13 H13A . . 109.5 ?
C1 C13 H13B . . 109.5 ?
H13A C13 H13B . . 109.5 ?
C1 C13 H13C . . 109.5 ?
H13A C13 H13C . . 109.5 ?
H13B C13 H13C . . 109.5 ?
C2 C21 H21A . . 109.5 ?
C2 C21 H21B . . 109.5 ?
H21A C21 H21B . . 109.5 ?
C2 C21 H21C . . 109.5 ?
H21A C21 H21C . . 109.5 ?
H21B C21 H21C . . 109.5 ?
C2 C22 H22A . . 109.5 ?
C2 C22 H22B . . 109.5 ?
H22A C22 H22B . . 109.5 ?
C2 C22 H22C . . 109.5 ?
H22A C22 H22C . . 109.5 ?
H22B C22 H22C . . 109.5 ?
C3 C31 H31A . . 109.5 ?
C3 C31 H31B . . 109.5 ?
H31A C31 H31B . . 109.5 ?
C3 C31 H31C . . 109.5 ?
H31A C31 H31C . . 109.5 ?
H31B C31 H31C . . 109.5 ?
C3 C32 H32A . . 109.5 ?
C3 C32 H32B . . 109.5 ?
H32A C32 H32B . . 109.5 ?
C3 C32 H32C . . 109.5 ?
H32A C32 H32C . . 109.5 ?
H32B C32 H32C . . 109.5 ?

loop_
_geom_bond_atom_site_label_1
_geom_bond_atom_site_label_2
_geom_bond_site_symmetry_2
_geom_bond_distance
_geom_bond_publ_flag
Pd1 Cl1 . 2.2799(6) y
Pd1 S1 . 2.2882(6) y
Pd1 Cl2 . 2.3349(5) y
Pd1 Cl2 2_656 2.3623(6) y
S1 P1 . 2.0350(7) y
P1 C3 . 1.839(2) ?
P1 C2 . 1.841(2) ?
P1 C1 . 1.870(2) ?
C1 C12 . 1.532(3) ?
C1 C11 . 1.536(3) ?
C1 C13 . 1.542(3) ?
C2 C21 . 1.530(3) ?
C2 C22 . 1.536(3) ?
C2 H2 . 1.0000 ?
C3 C32 . 1.531(3) ?
C3 C31 . 1.534(3) ?
C3 H3 . 1.0000 ?
C11 H11A . 0.9800 ?
C11 H11B . 0.9800 ?
C11 H11C . 0.9800 ?
C12 H12A . 0.9800 ?
C12 H12B . 0.9800 ?
C12 H12C . 0.9800 ?
C13 H13A . 0.9800 ?
C13 H13B . 0.9800 ?
C13 H13C . 0.9800 ?
C21 H21A . 0.9800 ?
C21 H21B . 0.9800 ?
C21 H21C . 0.9800 ?
C22 H22A . 0.9800 ?
C22 H22B . 0.9800 ?
C22 H22C . 0.9800 ?
C31 H31A . 0.9800 ?
C31 H31B . 0.9800 ?
C31 H31C . 0.9800 ?
C32 H32A . 0.9800 ?
C32 H32B . 0.9800 ?
C32 H32C . 0.9800 ?

loop_
_geom_hbond_atom_site_label_D
_geom_hbond_atom_site_label_H
_geom_hbond_atom_site_label_A
_geom_hbond_site_symmetry_A
_geom_hbond_distance_DH
_geom_hbond_distance_HA
_geom_hbond_distance_DA
_geom_hbond_angle_DHA
_geom_hbond_publ_flag
C3 H3 Cl1 . 1.00 2.74 3.466(2) 129.8 yes
C13 H13C Cl1 1_465 0.98 2.95 3.893(2) 162.4 yes
C31 H31B S1 . 0.98 2.93 3.523(2) 120.0 yes
C32 H32C Cl1 2_655 0.98 2.89 3.728(2) 144.4 yes
C21 H21C Cl2 . 0.98 2.90 3.844(2) 161.4 yes
C22 H22C Cl2 2_556 0.98 2.99 3.960(2) 172.1 yes
C22 H22A Pd1 . 0.98 2.52 3.383(2) 147.0 yes
C2 H2 Pd1 1_455 1.00 3.09 3.688(2) 119.7 yes
C22 H22C Pd1 1_455 0.98 3.04 3.740(2) 129.2 yes
C21 H21A Pd1 1_455 0.98 3.16 3.784(2) 123.4 yes

loop_
_geom_torsion_atom_site_label_1
_geom_torsion_atom_site_label_2
_geom_torsion_atom_site_label_3
_geom_torsion_atom_site_label_4
_geom_torsion_site_symmetry_1
_geom_torsion_site_symmetry_2
_geom_torsion_site_symmetry_3
_geom_torsion_site_symmetry_4
_geom_torsion
_geom_torsion_publ_flag
S1 Pd1 Cl2 Pd1 . . . 2_656 -178.13(2) ?
Cl2 Pd1 Cl2 Pd1 2_656 . . 2_656 0.0 ?
Cl1 Pd1 S1 P1 . . . . 73.01(3) ?
Cl2 Pd1 S1 P1 . . . . -109.98(3) ?
Pd1 S1 P1 C3 . . . . -72.23(8) ?
Pd1 S1 P1 C2 . . . . 45.78(8) ?
Pd1 S1 P1 C1 . . . . 164.96(7) ?
C3 P1 C1 C12 . . . . -160.34(16) ?
C2 P1 C1 C12 . . . . 82.83(18) ?
S1 P1 C1 C12 . . . . -39.34(17) ?
C3 P1 C1 C11 . . . . -41.68(19) ?
C2 P1 C1 C11 . . . . -158.51(16) ?
S1 P1 C1 C11 . . . . 79.32(16) ?
C3 P1 C1 C13 . . . . 79.03(18) ?
C2 P1 C1 C13 . . . . -37.80(18) ?
S1 P1 C1 C13 . . . . -159.96(14) ?
C3 P1 C2 C21 . . . . 175.65(16) ?
C1 P1 C2 C21 . . . . -62.49(18) ?
S1 P1 C2 C21 . . . . 54.62(17) ?
C3 P1 C2 C22 . . . . 50.45(18) ?
C1 P1 C2 C22 . . . . 172.32(15) ?
S1 P1 C2 C22 . . . . -70.58(16) ?
C2 P1 C3 C32 . . . . 56.71(18) ?
C1 P1 C3 C32 . . . . -62.28(19) ?
S1 P1 C3 C32 . . . . 179.67(14) ?
C2 P1 C3 C31 . . . . -172.15(16) ?
C1 P1 C3 C31 . . . . 68.86(19) ?
S1 P1 C3 C31 . . . . -49.19(18) ?
